data_4086499
loop_
_publ_author_name
'Wong, Ka Lai'
'Chen, Chen'
'Chan, Kin Shing'

_publ_section_title
;
 Base-Promoted Vinyl Carbon--Bromine Bond Cleavage by Group 9
 Metalloporphyrin Complexes
;
_journal_issue 11
_journal_name_full Organometallics
_journal_page_first 1847
_journal_paper_doi 10.1021/acs.organomet.6b00228
_journal_volume 35
_journal_year 2016
_chemical_formula_sum 'C56 H43 N4 Rh'
_chemical_formula_weight 874.85
_space_group_crystal_system triclinic
_space_group_IT_number 2
_space_group_name_Hall '-P 1'
_space_group_name_H-M_alt 'P -1'
_symmetry_space_group_name_Hall '-P 1'
_symmetry_space_group_name_H-M 'P -1'
_atom_sites_solution_hydrogens geom
_audit_creation_method SHELXL-2014/6
_cell_angle_alpha 92.399(2)
_cell_angle_beta 111.005(2)
_cell_angle_gamma 100.969(2)
_cell_formula_units_Z 2
_cell_length_a 13.2652(6)
_cell_length_b 13.7595(6)
_cell_length_c 14.0517(6)
_cell_measurement_reflns_used 1710
_cell_measurement_temperature 296(2)
_cell_measurement_theta_max 15
_cell_measurement_theta_min 15
_cell_volume 2333.57(18)
_computing_cell_refinement 'BRUKER KAPPA APEXII DUO DIFFRACTOMETER'
_computing_data_collection 'BRUKER KAPPA APEXII DUO DIFFRACTOMETER'
_computing_data_reduction 'BRUKER KAPPA APEXII DUO DIFFRACTOMETER'
_computing_molecular_graphics 'BRUKER SHELXTL'
_computing_publication_material 'BRUKER SHELXTL'
_computing_structure_refinement 'SHELXL-2014/6 (Sheldrick, 2014)'
_diffrn_ambient_temperature 296(2)
_diffrn_measured_fraction_theta_full 0.976
_diffrn_measured_fraction_theta_max 0.976
_diffrn_measurement_device_type 'BRUKER KAPPA APEXII DUO DIFFRACTOMETER'
_diffrn_measurement_method 'PHI & OMEGA SCAN'
_diffrn_radiation_type MoK\a
_diffrn_radiation_wavelength 0.71073
_diffrn_reflns_av_unetI/netI 0.0681
_diffrn_reflns_Laue_measured_fraction_full 0.976
_diffrn_reflns_Laue_measured_fraction_max 0.976
_diffrn_reflns_limit_h_max 14
_diffrn_reflns_limit_h_min -15
_diffrn_reflns_limit_k_max 16
_diffrn_reflns_limit_k_min -16
_diffrn_reflns_limit_l_max 16
_diffrn_reflns_limit_l_min 0
_diffrn_reflns_number 8366
_diffrn_reflns_point_group_measured_fraction_full 0.976
_diffrn_reflns_point_group_measured_fraction_max 0.976
_diffrn_reflns_theta_full 25.242
_diffrn_reflns_theta_max 25.247
_diffrn_reflns_theta_min 1.518
_exptl_absorpt_coefficient_mu 0.406
_exptl_absorpt_correction_T_max 0.745624
_exptl_absorpt_correction_T_min 0.663136
_exptl_absorpt_correction_type multi-scan
_exptl_crystal_colour red
_exptl_crystal_density_diffrn 1.245
_exptl_crystal_description block
_exptl_crystal_F_000 904
_exptl_crystal_size_max 0.400
_exptl_crystal_size_mid 0.300
_exptl_crystal_size_min 0.200
_platon_squeeze_details
;
;
_refine_diff_density_max 1.488
_refine_diff_density_min -1.513
_refine_diff_density_rms 0.176
_refine_ls_extinction_method none
_refine_ls_goodness_of_fit_ref 1.089
_refine_ls_hydrogen_treatment constr
_refine_ls_matrix_type full
_refine_ls_number_parameters 551
_refine_ls_number_reflns 8366
_refine_ls_number_restraints 0
_refine_ls_restrained_S_all 1.089
_refine_ls_R_factor_all 0.1151
_refine_ls_R_factor_gt 0.0750
_refine_ls_shift/su_max 0.005
_refine_ls_shift/su_mean 0.001
_refine_ls_structure_factor_coef Fsqd
_refine_ls_weighting_details 'w=1/[\s^2^(Fo^2^)+(0.1733P)^2^+0.7675P] where P=(Fo^2^+2Fc^2^)/3'
_refine_ls_weighting_scheme calc
_refine_ls_wR_factor_gt 0.2261
_refine_ls_wR_factor_ref 0.2625
_reflns_Friedel_coverage 0.000
_reflns_number_gt 5666
_reflns_number_total 8366
_reflns_threshold_expression 'I > 2\s(I)'
_cod_data_source_file om6b00228_si_002.cif
_cod_data_source_block klw1
_cod_depositor_comments 'Adding full bibliography for 4086499.cif.'
_cod_database_code 4086499
_shelx_space_group_comment
;
The symmetry employed for this shelxl refinement is uniquely defined
by the following loop, which should always be used as a source of
symmetry information in preference to the above space-group names.
They are only intended as comments.
;
_shelx_estimated_absorpt_t_min 0.854
_shelx_estimated_absorpt_t_max 0.923
_shelxl_version_number 2014/6

loop_
_space_group_symop_operation_xyz
'x, y, z'
'-x, -y, -z'

loop_
_atom_site_label
_atom_site_type_symbol
_atom_site_fract_x
_atom_site_fract_y
_atom_site_fract_z
_atom_site_U_iso_or_equiv
_atom_site_adp_type
_atom_site_occupancy
_atom_site_site_symmetry_order
_atom_site_calc_flag
_atom_site_refinement_flags_posn
_atom_site_refinement_flags_adp
Rh1 Rh 0.50859(3) 0.98243(4) 0.68607(4) 0.0375(2) Uani 1 1 d . .
N1 N 0.3907(4) 0.8552(4) 0.6285(4) 0.0364(12) Uani 1 1 d . .
N2 N 0.5814(4) 0.9478(4) 0.5892(4) 0.0371(12) Uani 1 1 d . .
N3 N 0.6267(4) 1.1088(4) 0.7431(4) 0.0342(11) Uani 1 1 d . .
N4 N 0.4286(4) 1.0230(4) 0.7745(4) 0.0430(13) Uani 1 1 d . .
C1 C 0.3015(5) 0.8220(5) 0.6574(6) 0.0443(16) Uani 1 1 d . .
C2 C 0.2534(6) 0.7217(5) 0.6171(6) 0.0519(19) Uani 1 1 d . .
H2A H 0.1930 0.6825 0.6262 0.062 Uiso 1 1 calc R U
C3 C 0.3098(5) 0.6926(5) 0.5633(6) 0.0487(18) Uani 1 1 d . .
H3A H 0.2968 0.6291 0.5298 0.058 Uiso 1 1 calc R U
C4 C 0.3945(5) 0.7771(5) 0.5667(5) 0.0389(15) Uani 1 1 d . .
C5 C 0.4634(5) 0.7816(5) 0.5120(5) 0.0366(14) Uani 1 1 d . .
C6 C 0.5446(5) 0.8650(4) 0.5179(5) 0.0353(14) Uani 1 1 d . .
C7 C 0.6059(5) 0.8756(5) 0.4518(5) 0.0433(16) Uani 1 1 d . .
H7A H 0.5933 0.8325 0.3939 0.052 Uiso 1 1 calc R U
C8 C 0.6870(5) 0.9616(5) 0.4903(6) 0.0462(17) Uani 1 1 d . .
H8A H 0.7405 0.9867 0.4641 0.055 Uiso 1 1 calc R U
C9 C 0.6737(5) 1.0054(5) 0.5790(5) 0.0361(14) Uani 1 1 d . .
C10 C 0.7471(5) 1.0861(5) 0.6479(5) 0.0408(15) Uani 1 1 d . .
C11 C 0.7263(5) 1.1329(5) 0.7281(5) 0.0409(15) Uani 1 1 d . .
C12 C 0.8005(5) 1.2111(5) 0.8032(6) 0.0507(18) Uani 1 1 d . .
H12A H 0.8726 1.2391 0.8098 0.061 Uiso 1 1 calc R U
C13 C 0.7487(5) 1.2381(5) 0.8635(6) 0.0511(18) Uani 1 1 d . .
H13A H 0.7781 1.2877 0.9192 0.061 Uiso 1 1 calc R U
C14 C 0.6394(5) 1.1755(5) 0.8251(5) 0.0426(16) Uani 1 1 d . .
C15 C 0.5575(5) 1.1801(5) 0.8647(5) 0.0412(15) Uani 1 1 d . .
C16 C 0.4595(5) 1.1108(5) 0.8382(6) 0.0440(16) Uani 1 1 d . .
C17 C 0.3714(6) 1.1203(7) 0.8734(6) 0.063(2) Uani 1 1 d . .
H17A H 0.3700 1.1740 0.9151 0.075 Uiso 1 1 calc R U
C18 C 0.2918(6) 1.0368(6) 0.8342(6) 0.059(2) Uani 1 1 d . .
H18A H 0.2258 1.0218 0.8453 0.071 Uiso 1 1 calc R U
C19 C 0.3263(5) 0.9740(6) 0.7720(6) 0.0484(18) Uani 1 1 d . .
C20 C 0.2687(6) 0.8807(5) 0.7206(6) 0.0465(17) Uani 1 1 d . .
C21 C 0.4567(5) 0.6888(5) 0.4459(6) 0.0432(16) Uani 1 1 d . .
C22 C 0.5485(6) 0.6473(5) 0.4659(6) 0.0522(18) Uani 1 1 d . .
H22A H 0.6150 0.6780 0.5182 0.063 Uiso 1 1 calc R U
C23 C 0.5419(6) 0.5598(5) 0.4079(7) 0.061(2) Uani 1 1 d . .
H23A H 0.6044 0.5332 0.4216 0.073 Uiso 1 1 calc R U
C24 C 0.4459(6) 0.5131(5) 0.3321(6) 0.0502(18) Uani 1 1 d . .
C25 C 0.3564(6) 0.5550(5) 0.3119(6) 0.0555(19) Uani 1 1 d . .
H25A H 0.2902 0.5240 0.2594 0.067 Uiso 1 1 calc R U
C26 C 0.3614(6) 0.6425(5) 0.3676(6) 0.0534(19) Uani 1 1 d . .
H26A H 0.2991 0.6698 0.3514 0.064 Uiso 1 1 calc R U
C27 C 0.4391(7) 0.4160(6) 0.2696(7) 0.073(3) Uani 1 1 d . .
H27A H 0.3655 0.3932 0.2194 0.110 Uiso 1 1 calc R U
H27B H 0.4907 0.4281 0.2356 0.110 Uiso 1 1 calc R U
H27C H 0.4570 0.3662 0.3149 0.110 Uiso 1 1 calc R U
C31 C 0.8575(5) 1.1211(5) 0.6401(5) 0.0423(16) Uani 1 1 d . .
C32 C 0.8970(6) 1.2196(5) 0.6319(6) 0.0521(19) Uani 1 1 d . .
H32A H 0.8524 1.2652 0.6275 0.063 Uiso 1 1 calc R U
C33 C 1.0029(6) 1.2521(6) 0.6301(6) 0.0547(19) Uani 1 1 d . .
H33A H 1.0269 1.3183 0.6227 0.066 Uiso 1 1 calc R U
C34 C 1.0722(6) 1.1868(6) 0.6391(6) 0.057(2) Uani 1 1 d . .
C35 C 1.0324(6) 1.0891(6) 0.6450(7) 0.067(2) Uani 1 1 d . .
H35A H 1.0769 1.0436 0.6485 0.080 Uiso 1 1 calc R U
C36 C 0.9263(6) 1.0557(6) 0.6457(6) 0.0537(18) Uani 1 1 d . .
H36A H 0.9017 0.9887 0.6501 0.064 Uiso 1 1 calc R U
C37 C 1.1881(7) 1.2231(8) 0.6437(9) 0.089(3) Uani 1 1 d . .
H37A H 1.2011 1.2934 0.6385 0.133 Uiso 1 1 calc R U
H37B H 1.2397 1.2107 0.7077 0.133 Uiso 1 1 calc R U
H37C H 1.1977 1.1884 0.5879 0.133 Uiso 1 1 calc R U
C41 C 0.5812(6) 1.2662(6) 0.9450(6) 0.0510(18) Uani 1 1 d . .
C42 C 0.5911(9) 1.3622(6) 0.9208(7) 0.081(3) Uani 1 1 d . .
H42A H 0.5792 1.3742 0.8534 0.097 Uiso 1 1 calc R U
C43 C 0.6183(10) 1.4410(7) 0.9956(9) 0.101(4) Uani 1 1 d . .
H43A H 0.6260 1.5055 0.9776 0.121 Uiso 1 1 calc R U
C44 C 0.6345(7) 1.4275(7) 1.0964(8) 0.073(3) Uani 1 1 d . .
C45 C 0.6161(7) 1.3319(7) 1.1181(7) 0.068(2) Uani 1 1 d . .
H45A H 0.6208 1.3206 1.1842 0.082 Uiso 1 1 calc R U
C46 C 0.5905(7) 1.2502(6) 1.0450(6) 0.059(2) Uani 1 1 d . .
H46A H 0.5797 1.1857 1.0626 0.071 Uiso 1 1 calc R U
C47 C 0.6664(10) 1.5170(9) 1.1777(9) 0.117(5) Uani 1 1 d . .
H47A H 0.6756 1.5776 1.1471 0.175 Uiso 1 1 calc R U
H47B H 0.6091 1.5148 1.2046 0.175 Uiso 1 1 calc R U
H47C H 0.7346 1.5150 1.2323 0.175 Uiso 1 1 calc R U
C51 C 0.1591(6) 0.8396(6) 0.7302(6) 0.0526(19) Uani 1 1 d . .
C52 C 0.1511(7) 0.8254(7) 0.8233(7) 0.074(3) Uani 1 1 d . .
H52A H 0.2146 0.8369 0.8826 0.089 Uiso 1 1 calc R U
C53 C 0.0463(8) 0.7934(8) 0.8286(8) 0.087(3) Uani 1 1 d . .
H53A H 0.0411 0.7855 0.8922 0.105 Uiso 1 1 calc R U
C54 C -0.0480(8) 0.7738(9) 0.7424(10) 0.095(4) Uani 1 1 d . .
C55 C -0.0383(7) 0.7872(7) 0.6505(8) 0.078(3) Uani 1 1 d . .
H55A H -0.1019 0.7736 0.5911 0.093 Uiso 1 1 calc R U
C56 C 0.0607(6) 0.8197(6) 0.6427(7) 0.063(2) Uani 1 1 d . .
H56A H 0.0640 0.8289 0.5785 0.076 Uiso 1 1 calc R U
C57 C -0.1604(9) 0.7372(12) 0.7522(11) 0.151(6) Uani 1 1 d . .
H57A H -0.1493 0.7327 0.8231 0.226 Uiso 1 1 calc R U
H57B H -0.2067 0.7834 0.7262 0.226 Uiso 1 1 calc R U
H57C H -0.1954 0.6727 0.7133 0.226 Uiso 1 1 calc R U
C61 C 0.5941(6) 0.9076(5) 0.7900(6) 0.0517(18) Uani 1 1 d . .
H61A H 0.5557 0.8442 0.7921 0.062 Uiso 1 1 calc R U
C62 C 0.6935(7) 0.9317(7) 0.8550(9) 0.096(4) Uani 1 1 d . .
H62A H 0.7322 0.9948 0.8526 0.115 Uiso 1 1 calc R U
C63 C 0.7558(6) 0.8763(6) 0.9321(6) 0.058(2) Uani 1 1 d . .
C64 C 0.7149(6) 0.7805(6) 0.9445(6) 0.0546(19) Uani 1 1 d . .
H64A H 0.6425 0.7491 0.9040 0.066 Uiso 1 1 calc R U
C65 C 0.7790(8) 0.7306(7) 1.0156(8) 0.082(3) Uani 1 1 d . .
H65A H 0.7495 0.6653 1.0219 0.098 Uiso 1 1 calc R U
C66 C 0.8847(8) 0.7741(8) 1.0772(8) 0.087(3) Uani 1 1 d . .
H66A H 0.9278 0.7393 1.1251 0.104 Uiso 1 1 calc R U
C67 C 0.9255(8) 0.8684(9) 1.0673(9) 0.093(3) Uani 1 1 d . .
H67A H 0.9979 0.8990 1.1091 0.112 Uiso 1 1 calc R U
C68 C 0.8627(7) 0.9211(8) 0.9968(8) 0.085(3) Uani 1 1 d . .
H68A H 0.8923 0.9870 0.9927 0.102 Uiso 1 1 calc R U

loop_
_atom_site_aniso_label
_atom_site_aniso_U_11
_atom_site_aniso_U_22
_atom_site_aniso_U_33
_atom_site_aniso_U_23
_atom_site_aniso_U_13
_atom_site_aniso_U_12
Rh1 0.0366(3) 0.0471(4) 0.0374(4) 0.0029(2) 0.0203(2) 0.0166(2)
N1 0.036(2) 0.052(3) 0.031(3) 0.010(2) 0.018(2) 0.019(2)
N2 0.039(3) 0.044(3) 0.040(3) 0.006(2) 0.024(2) 0.018(2)
N3 0.035(2) 0.046(3) 0.029(3) 0.005(2) 0.015(2) 0.018(2)
N4 0.040(3) 0.055(3) 0.045(4) 0.005(3) 0.025(3) 0.017(2)
C1 0.037(3) 0.055(4) 0.048(5) 0.009(3) 0.021(3) 0.014(3)
C2 0.051(4) 0.052(4) 0.067(6) 0.010(4) 0.036(4) 0.013(3)
C3 0.055(4) 0.045(4) 0.061(5) 0.005(3) 0.035(4) 0.017(3)
C4 0.039(3) 0.040(4) 0.042(4) 0.003(3) 0.016(3) 0.017(3)
C5 0.039(3) 0.042(4) 0.036(4) 0.004(3) 0.018(3) 0.017(3)
C6 0.035(3) 0.041(4) 0.035(4) 0.001(3) 0.014(3) 0.017(3)
C7 0.051(4) 0.049(4) 0.040(4) 0.002(3) 0.026(3) 0.017(3)
C8 0.047(4) 0.052(4) 0.055(5) 0.011(3) 0.033(4) 0.018(3)
C9 0.039(3) 0.045(4) 0.032(4) 0.003(3) 0.019(3) 0.019(3)
C10 0.040(3) 0.050(4) 0.041(4) 0.008(3) 0.022(3) 0.017(3)
C11 0.038(3) 0.044(4) 0.042(4) 0.000(3) 0.017(3) 0.011(3)
C12 0.041(3) 0.060(5) 0.051(5) 0.000(4) 0.019(3) 0.010(3)
C13 0.045(3) 0.059(4) 0.046(5) -0.010(4) 0.016(3) 0.008(3)
C14 0.049(4) 0.046(4) 0.041(4) 0.006(3) 0.024(3) 0.018(3)
C15 0.049(3) 0.050(4) 0.034(4) 0.003(3) 0.021(3) 0.021(3)
C16 0.043(3) 0.056(4) 0.044(4) -0.002(3) 0.023(3) 0.024(3)
C17 0.062(5) 0.085(6) 0.054(5) -0.004(4) 0.034(4) 0.025(4)
C18 0.044(4) 0.083(6) 0.056(5) -0.010(4) 0.028(4) 0.014(4)
C19 0.039(3) 0.072(5) 0.043(5) 0.004(4) 0.022(3) 0.021(3)
C20 0.050(4) 0.057(4) 0.047(5) 0.007(3) 0.032(3) 0.017(3)
C21 0.042(3) 0.041(4) 0.055(5) -0.003(3) 0.028(3) 0.010(3)
C22 0.051(4) 0.048(4) 0.063(5) -0.001(4) 0.027(4) 0.014(3)
C23 0.066(5) 0.050(4) 0.089(7) 0.004(4) 0.047(5) 0.027(4)
C24 0.063(4) 0.044(4) 0.055(5) 0.000(3) 0.037(4) 0.010(3)
C25 0.055(4) 0.053(5) 0.055(5) -0.008(4) 0.023(4) 0.005(3)
C26 0.062(4) 0.053(4) 0.058(5) 0.007(4) 0.032(4) 0.025(3)
C27 0.087(6) 0.054(5) 0.086(7) -0.011(5) 0.046(5) 0.010(4)
C31 0.040(3) 0.055(4) 0.039(4) 0.002(3) 0.020(3) 0.016(3)
C32 0.049(4) 0.057(5) 0.062(5) 0.003(4) 0.033(4) 0.014(3)
C33 0.054(4) 0.060(5) 0.056(5) 0.005(4) 0.029(4) 0.008(3)
C34 0.046(4) 0.077(6) 0.053(5) -0.002(4) 0.027(4) 0.009(4)
C35 0.050(4) 0.079(6) 0.082(7) -0.003(5) 0.028(4) 0.032(4)
C36 0.052(4) 0.055(4) 0.059(5) 0.005(4) 0.024(4) 0.019(3)
C37 0.052(5) 0.118(8) 0.104(9) -0.002(7) 0.043(5) 0.011(5)
C41 0.055(4) 0.061(5) 0.044(5) -0.006(4) 0.027(4) 0.014(3)
C42 0.142(9) 0.057(5) 0.060(6) 0.002(4) 0.062(6) 0.013(5)
C43 0.174(11) 0.054(6) 0.094(9) -0.005(5) 0.083(9) 0.008(6)
C44 0.079(5) 0.067(6) 0.077(7) -0.021(5) 0.044(5) 0.002(4)
C45 0.069(5) 0.094(7) 0.044(5) -0.008(5) 0.025(4) 0.018(4)
C46 0.073(5) 0.062(5) 0.049(5) -0.003(4) 0.028(4) 0.022(4)
C47 0.123(9) 0.122(9) 0.093(9) -0.059(7) 0.056(7) -0.018(7)
C51 0.044(4) 0.064(5) 0.061(5) -0.002(4) 0.034(4) 0.010(3)
C52 0.056(4) 0.116(7) 0.060(6) 0.013(5) 0.034(4) 0.017(4)
C53 0.075(6) 0.122(8) 0.084(8) 0.002(6) 0.059(6) 0.008(5)
C54 0.053(5) 0.125(9) 0.111(10) -0.014(7) 0.048(6) 0.000(5)
C55 0.050(4) 0.100(7) 0.082(7) -0.011(5) 0.029(5) 0.011(4)
C56 0.057(4) 0.071(5) 0.069(6) -0.006(4) 0.034(4) 0.014(4)
C57 0.078(7) 0.224(16) 0.156(14) -0.028(11) 0.084(9) -0.021(8)
C61 0.049(4) 0.051(4) 0.055(5) 0.008(4) 0.020(4) 0.011(3)
C62 0.067(5) 0.073(6) 0.109(9) 0.048(6) -0.010(6) 0.002(5)
C63 0.049(4) 0.064(5) 0.054(5) 0.010(4) 0.009(4) 0.018(3)
C64 0.054(4) 0.065(5) 0.046(5) 0.004(4) 0.017(4) 0.018(4)
C65 0.083(6) 0.070(6) 0.107(9) 0.038(6) 0.046(6) 0.027(5)
C66 0.074(6) 0.103(8) 0.084(8) 0.035(6) 0.019(6) 0.037(6)
C67 0.060(5) 0.113(9) 0.085(8) 0.020(7) 0.004(5) 0.013(5)
C68 0.058(5) 0.098(7) 0.078(7) 0.028(6) 0.000(5) 0.017(5)

loop_
_atom_type_symbol
_atom_type_description
_atom_type_scat_dispersion_real
_atom_type_scat_dispersion_imag
_atom_type_scat_source
C C 0.0033 0.0016 'International Tables Vol C Tables 4.2.6.8 and 6.1.1.4'
H H 0.0000 0.0000 'International Tables Vol C Tables 4.2.6.8 and 6.1.1.4'
N N 0.0061 0.0033 'International Tables Vol C Tables 4.2.6.8 and 6.1.1.4'
Rh Rh -1.1178 0.9187 'International Tables Vol C Tables 4.2.6.8 and 6.1.1.4'

loop_
_geom_angle_atom_site_label_1
_geom_angle_atom_site_label_2
_geom_angle_atom_site_label_3
_geom_angle
C61 Rh1 N3 91.9(3)
C61 Rh1 N2 91.3(3)
N3 Rh1 N2 89.7(2)
C61 Rh1 N4 93.2(3)
N3 Rh1 N4 90.2(2)
N2 Rh1 N4 175.5(2)
C61 Rh1 N1 88.0(3)
N3 Rh1 N1 179.61(18)
N2 Rh1 N1 89.9(2)
N4 Rh1 N1 90.2(2)
C4 N1 C1 106.2(5)
C4 N1 Rh1 125.9(4)
C1 N1 Rh1 127.0(5)
C6 N2 C9 107.7(5)
C6 N2 Rh1 125.9(4)
C9 N2 Rh1 126.3(4)
C14 N3 C11 105.0(5)
C14 N3 Rh1 126.1(4)
C11 N3 Rh1 126.9(4)
C16 N4 C19 107.5(5)
C16 N4 Rh1 125.8(4)
C19 N4 Rh1 126.3(5)
N1 C1 C2 109.6(6)
N1 C1 C20 124.1(6)
C2 C1 C20 126.3(6)
C3 C2 C1 107.9(6)
C2 C3 C4 107.8(6)
N1 C4 C5 125.4(6)
N1 C4 C3 108.3(5)
C5 C4 C3 126.2(6)
C4 C5 C6 124.2(6)
C4 C5 C21 119.0(5)
C6 C5 C21 116.6(5)
N2 C6 C5 125.9(5)
N2 C6 C7 109.3(5)
C5 C6 C7 124.7(6)
C8 C7 C6 106.9(6)
C7 C8 C9 107.4(5)
N2 C9 C10 125.8(6)
N2 C9 C8 108.2(5)
C10 C9 C8 125.7(6)
C9 C10 C11 124.0(5)
C9 C10 C31 117.8(6)
C11 C10 C31 118.1(6)
N3 C11 C10 124.0(6)
N3 C11 C12 110.0(6)
C10 C11 C12 126.1(6)
C13 C12 C11 108.2(6)
C12 C13 C14 106.6(6)
N3 C14 C15 124.6(6)
N3 C14 C13 110.1(6)
C15 C14 C13 125.3(6)
C16 C15 C14 125.0(6)
C16 C15 C41 118.1(6)
C14 C15 C41 116.8(6)
C15 C16 N4 126.3(5)
C15 C16 C17 124.5(6)
N4 C16 C17 109.1(6)
C18 C17 C16 106.9(7)
C17 C18 C19 108.5(6)
C20 C19 N4 125.7(6)
C20 C19 C18 126.3(6)
N4 C19 C18 108.0(6)
C19 C20 C1 125.6(6)
C19 C20 C51 117.1(6)
C1 C20 C51 117.3(6)
C26 C21 C22 118.0(6)
C26 C21 C5 121.9(6)
C22 C21 C5 120.1(6)
C21 C22 C23 120.4(7)
C24 C23 C22 120.9(7)
C23 C24 C25 118.3(7)
C23 C24 C27 120.5(7)
C25 C24 C27 121.2(7)
C24 C25 C26 121.8(7)
C21 C26 C25 120.4(7)
C32 C31 C36 117.5(6)
C32 C31 C10 122.0(6)
C36 C31 C10 120.5(6)
C31 C32 C33 121.2(7)
C34 C33 C32 120.8(7)
C35 C34 C33 118.0(6)
C35 C34 C37 121.4(8)
C33 C34 C37 120.6(8)
C34 C35 C36 121.7(7)
C31 C36 C35 120.9(7)
C42 C41 C46 118.4(7)
C42 C41 C15 120.6(7)
C46 C41 C15 121.0(7)
C41 C42 C43 120.4(9)
C42 C43 C44 122.3(9)
C45 C44 C43 116.9(8)
C45 C44 C47 122.4(10)
C43 C44 C47 120.7(10)
C44 C45 C46 122.5(9)
C45 C46 C41 119.3(8)
C52 C51 C56 118.0(7)
C52 C51 C20 121.9(7)
C56 C51 C20 120.1(7)
C51 C52 C53 119.6(9)
C54 C53 C52 121.3(9)
C55 C54 C53 118.2(8)
C55 C54 C57 122.5(10)
C53 C54 C57 119.3(11)
C56 C55 C54 122.1(9)
C55 C56 C51 120.8(9)
C62 C61 Rh1 130.6(6)
C61 C62 C63 130.3(8)
C64 C63 C68 117.3(8)
C64 C63 C62 123.6(7)
C68 C63 C62 119.1(8)
C65 C64 C63 121.0(8)
C66 C65 C64 121.4(9)
C67 C66 C65 118.5(9)
C66 C67 C68 121.5(9)
C67 C68 C63 120.2(9)

loop_
_geom_bond_atom_site_label_1
_geom_bond_atom_site_label_2
_geom_bond_distance
Rh1 C61 1.965(8)
Rh1 N3 2.017(5)
Rh1 N2 2.019(5)
Rh1 N4 2.023(5)
Rh1 N1 2.024(5)
N1 C4 1.373(8)
N1 C1 1.389(8)
N2 C6 1.373(8)
N2 C9 1.384(8)
N3 C14 1.382(8)
N3 C11 1.392(7)
N4 C16 1.374(8)
N4 C19 1.383(8)
C1 C2 1.405(10)
C1 C20 1.407(9)
C2 C3 1.336(9)
C3 C4 1.441(9)
C4 C5 1.384(9)
C5 C6 1.394(8)
C5 C21 1.516(9)
C6 C7 1.433(8)
C7 C8 1.376(10)
C8 C9 1.442(9)
C9 C10 1.393(9)
C10 C11 1.411(9)
C10 C31 1.496(8)
C11 C12 1.413(9)
C12 C13 1.348(10)
C13 C14 1.436(9)
C14 C15 1.397(9)
C15 C16 1.374(9)
C15 C41 1.506(9)
C16 C17 1.448(9)
C17 C18 1.345(11)
C18 C19 1.447(10)
C19 C20 1.381(10)
C20 C51 1.512(8)
C21 C26 1.361(10)
C21 C22 1.386(9)
C22 C23 1.396(10)
C23 C24 1.352(11)
C24 C25 1.361(10)
C24 C27 1.536(10)
C25 C26 1.386(10)
C31 C32 1.382(10)
C31 C36 1.383(9)
C32 C33 1.401(9)
C33 C34 1.381(11)
C34 C35 1.364(12)
C34 C37 1.501(10)
C35 C36 1.399(10)
C41 C42 1.373(11)
C41 C46 1.396(11)
C42 C43 1.376(12)
C43 C44 1.381(14)
C44 C45 1.358(12)
C44 C47 1.529(12)
C45 C46 1.394(11)
C51 C52 1.369(11)
C51 C56 1.405(11)
C52 C53 1.405(11)
C53 C54 1.365(14)
C54 C55 1.359(14)
C54 C57 1.537(12)
C55 C56 1.349(10)
C61 C62 1.276(11)
C62 C63 1.450(11)
C63 C64 1.369(11)
C63 C68 1.384(11)
C64 C65 1.365(11)
C65 C66 1.356(13)
C66 C67 1.341(13)
C67 C68 1.378(13)

loop_
_platon_squeeze_void_nr
_platon_squeeze_void_average_x
_platon_squeeze_void_average_y
_platon_squeeze_void_average_z
_platon_squeeze_void_volume
_platon_squeeze_void_count_electrons
1 0.000 0.500 0.018 353.6 79.2
